data_2023488
loop_
_publ_author_name
'Vinodh, Mickey'
'Abdeljaber, Nour O.'
'Alipour, Fatemeh H.'
'Al-Azemi, Talal F.'

_publ_section_title
;
 Crystal structures and supramolecular interactions of prism[6]arene-based
 host--guest systems with dihalohexanes
;
_journal_issue 6
_journal_name_full 'Acta Crystallographica Section E Crystallographic Communications'
_journal_paper_doi 10.1107/S2056989025003767
_journal_volume 81
_journal_year 2025
_chemical_formula_iupac 'C90 H96 O12, 2C6 H12 I2'
_chemical_formula_moiety 'C90 H96 O12, 2(C6 H12 I2)'
_chemical_formula_sum 'C102 H120 I4 O12'
_chemical_formula_weight 2045.57
_chemical_name_systematic
;
Perethoxy-prism[6]arene 1,6-diiodohexane disolvate
;
_space_group_crystal_system monoclinic
_space_group_IT_number 15
_space_group_name_Hall '-C 2yc'
_space_group_name_H-M_alt 'C 1 2/c 1'
_atom_sites_solution_hydrogens geom
_atom_sites_solution_primary direct
_audit_creation_method SHELXL-2019/3
_cell_angle_alpha 90
_cell_angle_beta 106.814(8)
_cell_angle_gamma 90
_cell_formula_units_Z 4
_cell_length_a 38.728(3)
_cell_length_b 10.5427(6)
_cell_length_c 24.0234(16)
_cell_measurement_reflns_used 15264
_cell_measurement_temperature 293(2)
_cell_measurement_theta_max 25.0
_cell_measurement_theta_min 3.2
_cell_volume 9389.4(12)
_computing_cell_refinement
;
CrystalClear 2.1 (Rigaku, 2016)
;
_computing_data_collection
;
CrystalClear 2.1 (Rigaku, 2016)
;
_computing_data_reduction
;
CrystalClear 2.1 (Rigaku, 2016)
;
_computing_molecular_graphics
;
Mercury (Macrae <i>et al.</i>,  2020)
;
_computing_structure_refinement
;
<i>SHELXL2019/3</i> (Sheldrick, 2015)
;
_computing_structure_solution
;
CrystalStructure 4.2 (Rigaku, 2017)
;
_diffrn_ambient_temperature 293(2)
_diffrn_detector_area_resol_mean 10.000
_diffrn_measured_fraction_theta_full 0.986
_diffrn_measured_fraction_theta_max 0.986
_diffrn_measurement_device_type 'Rigaku R-AXIS RAPID'
_diffrn_measurement_method \w
_diffrn_radiation_type 'Mo K\a'
_diffrn_radiation_wavelength 0.71075
_diffrn_reflns_av_R_equivalents 0.0768
_diffrn_reflns_av_unetI/netI 0.0745
_diffrn_reflns_limit_h_max 46
_diffrn_reflns_limit_h_min -44
_diffrn_reflns_limit_k_max 12
_diffrn_reflns_limit_k_min -12
_diffrn_reflns_limit_l_max 28
_diffrn_reflns_limit_l_min -28
_diffrn_reflns_number 27851
_diffrn_reflns_theta_full 25.026
_diffrn_reflns_theta_max 25.026
_diffrn_reflns_theta_min 3.197
_exptl_absorpt_coefficient_mu 1.387
_exptl_absorpt_correction_T_max 0.884
_exptl_absorpt_correction_T_min 0.452
_exptl_absorpt_correction_type multi-scan
_exptl_absorpt_process_details
;
(ABSCOR; Higashi, 1995)
;
_exptl_crystal_colour Colorless
_exptl_crystal_density_diffrn 1.447
_exptl_crystal_description Block
_exptl_crystal_F_000 4160
_exptl_crystal_size_max 0.200
_exptl_crystal_size_mid 0.170
_exptl_crystal_size_min 0.150
_refine_diff_density_max 0.703
_refine_diff_density_min -0.770
_refine_ls_extinction_method none
_refine_ls_goodness_of_fit_ref 1.016
_refine_ls_hydrogen_treatment constr
_refine_ls_matrix_type full
_refine_ls_number_parameters 532
_refine_ls_number_reflns 8193
_refine_ls_number_restraints 46
_refine_ls_restrained_S_all 1.015
_refine_ls_R_factor_all 0.1402
_refine_ls_R_factor_gt 0.0685
_refine_ls_shift/su_max 0.001
_refine_ls_shift/su_mean 0.000
_refine_ls_structure_factor_coef Fsqd
_refine_ls_weighting_details 'w=1/[\s^2^(Fo^2^)+(0.0908P)^2^+16.5419P] where P=(Fo^2^+2Fc^2^)/3'
_refine_ls_weighting_scheme calc
_refine_ls_wR_factor_gt 0.1633
_refine_ls_wR_factor_ref 0.1924
_reflns_number_gt 4349
_reflns_number_total 8193
_reflns_threshold_expression 'I > 2\s(I)'
_cod_data_source_file dx2066.cif
_cod_data_source_block PS6_HexI2
_cod_original_cell_volume 9389.3(11)
_cod_original_sg_symbol_H-M 'C 2/c'
_cod_database_code 2023488
_shelx_space_group_comment
;
The symmetry employed for this shelxl refinement is uniquely defined
by the following loop, which should always be used as a source of
symmetry information in preference to the above space-group names.
They are only intended as comments.
;
_shelx_estimated_absorpt_t_min 0.769
_shelx_estimated_absorpt_t_max 0.819

loop_
_space_group_symop_operation_xyz
'x, y, z'
'-x, y, -z+1/2'
'x+1/2, y+1/2, z'
'-x+1/2, y+1/2, -z+1/2'
'-x, -y, -z'
'x, -y, z-1/2'
'-x+1/2, -y+1/2, -z'
'x+1/2, -y+1/2, z-1/2'

loop_
_atom_site_type_symbol
_atom_site_label
_atom_site_fract_x
_atom_site_fract_y
_atom_site_fract_z
_atom_site_U_iso_or_equiv
_atom_site_adp_type
_atom_site_calc_flag
_atom_site_occupancy
_atom_site_disorder_assembly
_atom_site_disorder_group
I I1 0.56133(2) 1.12590(7) 0.29126(3) 0.0893(3) Uani d 1 . .
O O1 0.68726(12) 0.9155(5) 0.2043(2) 0.0639(14) Uani d 1 . .
C C1 0.66315(16) 0.6730(6) 0.3135(3) 0.0377(15) Uani d 1 . .
C C4 0.64994(17) 0.6201(6) 0.4197(3) 0.0432(16) Uani d 1 . .
H H4 0.645166 0.600207 0.454496 0.052 Uiso calc 1 . .
O O4 0.65571(12) 1.0642(4) 0.46814(19) 0.0494(11) Uani d 1 . .
C C5 0.65374(15) 0.7480(5) 0.4062(3) 0.0350(14) Uani d 1 . .
O O5 0.64596(12) 0.5905(5) 0.5595(2) 0.0595(13) Uani d 1 . .
C C6 0.65149(15) 0.8480(5) 0.4446(3) 0.0355(15) Uani d 1 . .
O O6 0.47670(11) 0.9847(4) 0.40813(19) 0.0506(11) Uani d 1 . .
C C7 0.65716(15) 0.9700(6) 0.4293(3) 0.0366(14) Uani d 1 . .
C C8 0.66516(17) 0.9956(6) 0.3773(3) 0.0434(16) Uani d 1 . .
H H8 0.669578 1.078700 0.368333 0.052 Uiso calc 1 . .
C C9 0.66660(16) 0.9010(6) 0.3395(3) 0.0390(15) Uani d 1 . .
H H9 0.671337 0.920996 0.304671 0.047 Uiso calc 1 . .
C C51 0.7525(2) 0.8183(8) 0.4926(4) 0.080(2) Uani d 1 . .
H H51A 0.734746 0.839372 0.456215 0.096 Uiso calc 1 . .
H H51B 0.776216 0.827867 0.487069 0.096 Uiso calc 1 . .
C C50 0.7490(2) 0.9106(8) 0.5388(4) 0.082(2) Uani d 1 . .
H H50A 0.725478 0.900458 0.544926 0.098 Uiso calc 1 . .
H H50B 0.767105 0.890904 0.575155 0.098 Uiso calc 1 . .
C C3 0.65303(18) 0.5244(6) 0.3835(3) 0.0467(17) Uani d 1 . .
H H3 0.650445 0.440814 0.393951 0.056 Uiso calc 1 . .
O O3 0.49439(13) 0.5548(5) 0.3944(2) 0.0629(13) Uani d 1 . .
C C2 0.66008(17) 0.5502(6) 0.3305(3) 0.0416(15) Uani d 1 . .
I I2 0.74942(2) 1.18026(7) 0.58573(4) 0.1109(3) Uani d 1 . .
O O2 0.66407(12) 0.4562(4) 0.29368(19) 0.0505(12) Uani d 1 . .
C C12 0.61111(16) 0.7585(6) 0.5057(3) 0.0361(14) Uani d 1 . .
C C11 0.64584(16) 0.8221(6) 0.5036(3) 0.0377(14) Uani d 1 . .
H H11A 0.665739 0.769788 0.525533 0.045 Uiso calc 1 . .
H H11B 0.647612 0.902444 0.523862 0.045 Uiso calc 1 . .
C C10 0.66105(15) 0.7741(6) 0.3520(2) 0.0341(14) Uani d 1 . .
C C14 0.58096(19) 0.5845(6) 0.5379(3) 0.0492(17) Uani d 1 . .
H H14 0.582407 0.508483 0.558060 0.059 Uiso calc 1 . .
C C13 0.61251(17) 0.6438(6) 0.5351(3) 0.0433(16) Uani d 1 . .
C C15 0.54843(18) 0.6352(6) 0.5120(3) 0.0461(16) Uani d 1 . .
H H15 0.527919 0.591971 0.514124 0.055 Uiso calc 1 . .
C C17 0.51062(17) 0.8104(6) 0.4553(3) 0.0412(15) Uani d 1 . .
C C16 0.54417(16) 0.7520(6) 0.4814(3) 0.0378(15) Uani d 1 . .
C C22 0.47517(16) 0.7504(7) 0.4547(3) 0.0441(16) Uani d 1 . .
H H22A 0.462031 0.810364 0.471469 0.053 Uiso calc 1 . .
H H22B 0.480318 0.676923 0.480069 0.053 Uiso calc 1 . .
C C21 0.57746(16) 0.8140(6) 0.4802(2) 0.0355(14) Uani d 1 . .
C C20 0.57429(16) 0.9373(6) 0.4551(2) 0.0387(15) Uani d 1 . .
H H20 0.595136 0.980109 0.454276 0.046 Uiso calc 1 . .
C C19 0.54171(17) 0.9947(6) 0.4322(3) 0.0424(15) Uani d 1 . .
H H19 0.540712 1.076104 0.416913 0.051 Uiso calc 1 . .
C C18 0.50957(16) 0.9314(6) 0.4315(3) 0.0392(15) Uani d 1 . .
C C24 0.46082(17) 0.6063(6) 0.3684(3) 0.0452(16) Uani d 1 . .
C C23 0.45027(16) 0.7080(6) 0.3959(3) 0.0414(15) Uani d 1 . .
C C27 0.60851(16) 0.7086(6) 0.1808(3) 0.0389(15) Uani d 1 . .
C C26 0.59565(18) 0.6043(6) 0.2051(3) 0.0474(16) Uani d 1 . .
H H26 0.610700 0.567616 0.238564 0.057 Uiso calc 1 . .
C C25 0.56240(18) 0.5545(6) 0.1821(3) 0.0533(18) Uani d 1 . .
H H25 0.554985 0.485669 0.199943 0.064 Uiso calc 1 . .
C C30 0.63019(18) 0.9153(7) 0.1283(3) 0.0531(18) Uani d 1 . .
H H30 0.637265 0.985529 0.110921 0.064 Uiso calc 1 . .
C C29 0.65376(17) 0.8672(6) 0.1789(3) 0.0464(17) Uani d 1 . .
C C28 0.64354(16) 0.7607(6) 0.2060(3) 0.0389(15) Uani d 1 . .
C C34 0.6522(2) 0.3342(7) 0.2997(3) 0.067(2) Uani d 1 . .
H H34A 0.627115 0.336511 0.299598 0.080 Uiso calc 1 . .
H H34B 0.666312 0.298299 0.336365 0.080 Uiso calc 1 . .
C C33 0.67158(17) 0.6974(6) 0.2566(3) 0.0400(15) Uani d 1 . .
H H33A 0.677646 0.616446 0.242728 0.048 Uiso calc 1 . .
H H33B 0.693189 0.749212 0.265380 0.048 Uiso calc 1 . .
C C32 0.58404(16) 0.7601(6) 0.1283(2) 0.0369(14) Uani d 1 . .
C C31 0.59773(18) 0.8648(6) 0.1037(3) 0.0495(17) Uani d 1 . .
H H31 0.583479 0.899302 0.069052 0.059 Uiso calc 1 . .
C C40 0.47465(18) 1.1141(6) 0.3889(3) 0.0514(17) Uani d 1 . .
H H40A 0.484876 1.121769 0.356627 0.062 Uiso calc 1 . .
H H40B 0.488366 1.167970 0.420239 0.062 Uiso calc 1 . .
C C39 0.6919(2) 0.4877(11) 0.6297(4) 0.106(4) Uani d 1 . .
H H39A 0.696510 0.431617 0.662493 0.159 Uiso calc 1 . .
H H39B 0.700599 0.450062 0.599956 0.159 Uiso calc 1 . .
H H39C 0.703933 0.566984 0.641498 0.159 Uiso calc 1 . .
C C38 0.6522(2) 0.5101(9) 0.6064(3) 0.075(2) Uani d 1 . .
H H38A 0.639816 0.430254 0.594661 0.089 Uiso calc 1 . .
H H38B 0.643160 0.547550 0.636336 0.089 Uiso calc 1 . .
C C37 0.6393(3) 1.2653(7) 0.4923(4) 0.079(3) Uani d 1 . .
H H37A 0.635691 1.352246 0.480115 0.118 Uiso calc 1 . .
H H37B 0.617099 1.231123 0.496139 0.118 Uiso calc 1 . .
H H37C 0.657543 1.260496 0.529035 0.118 Uiso calc 1 . .
C C36 0.6507(2) 1.1922(6) 0.4489(3) 0.0521(18) Uani d 1 . .
H H36A 0.632396 1.196804 0.411572 0.062 Uiso calc 1 . .
H H36B 0.672993 1.226287 0.444593 0.062 Uiso calc 1 . .
C C35 0.6559(3) 0.2548(8) 0.2510(4) 0.093(3) Uani d 1 . .
H H35A 0.647661 0.170337 0.255099 0.139 Uiso calc 1 . .
H H35B 0.641662 0.290255 0.214843 0.139 Uiso calc 1 . .
H H35C 0.680752 0.252148 0.251509 0.139 Uiso calc 1 . .
C C42 0.5097(2) 0.4753(11) 0.3589(5) 0.114(4) Uani d 1 . .
H H42A 0.507684 0.517106 0.322153 0.137 Uiso calc 1 . .
H H42B 0.496467 0.395986 0.350856 0.137 Uiso calc 1 . .
C C41 0.43599(19) 1.1554(7) 0.3701(3) 0.061(2) Uani d 1 . .
H H41A 0.434534 1.241933 0.357194 0.092 Uiso calc 1 . .
H H41B 0.422582 1.102313 0.338820 0.092 Uiso calc 1 . .
H H41C 0.426063 1.148385 0.402255 0.092 Uiso calc 1 . .
C C43 0.5483(3) 0.4491(14) 0.3894(6) 0.157(6) Uani d 1 . .
H H43A 0.558290 0.396076 0.365400 0.236 Uiso calc 1 . .
H H43B 0.561426 0.527635 0.396890 0.236 Uiso calc 1 . .
H H43C 0.550233 0.406771 0.425532 0.236 Uiso calc 1 . .
C C45 0.7358(3) 1.0574(11) 0.2155(5) 0.118(4) Uani d 1 . .
H H45A 0.744594 1.128269 0.198495 0.177 Uiso calc 1 . .
H H45B 0.734272 1.080433 0.253380 0.177 Uiso calc 1 . .
H H45C 0.752081 0.987119 0.218952 0.177 Uiso calc 1 . .
C C44 0.6990(2) 1.0202(8) 0.1774(3) 0.069(2) Uani d 1 . .
H H44A 0.682302 1.090484 0.173563 0.083 Uiso calc 1 . .
H H44B 0.700191 0.996753 0.138981 0.083 Uiso calc 1 . .
C C46 0.5677(2) 0.9358(10) 0.2635(5) 0.097(3) Uani d 1 . .
H H46A 0.557385 0.931225 0.221638 0.116 Uiso calc 1 . .
H H46B 0.593289 0.917814 0.272127 0.116 Uiso calc 1 . .
C C49 0.7535(2) 1.0452(8) 0.5228(5) 0.093(3) Uani d 1 . .
H H49A 0.735317 1.064157 0.486455 0.112 Uiso calc 1 . .
H H49B 0.776919 1.054199 0.516084 0.112 Uiso calc 1 . .
C C48 0.5108(2) 0.8462(8) 0.2812(3) 0.074(2) Uani d 1 . .
H H48A 0.503209 0.775195 0.300553 0.088 Uiso calc 1 . .
H H48B 0.505687 0.923420 0.299276 0.088 Uiso calc 1 . .
C C47 0.5511(3) 0.8370(9) 0.2904(4) 0.094(3) Uani d 1 . .
H H47A 0.562902 0.837729 0.331884 0.112 Uiso calc 1 . .
H H47B 0.556070 0.755456 0.275659 0.112 Uiso calc 1 . .

loop_
_atom_site_aniso_label
_atom_site_aniso_U_11
_atom_site_aniso_U_22
_atom_site_aniso_U_33
_atom_site_aniso_U_12
_atom_site_aniso_U_13
_atom_site_aniso_U_23
I1 0.0947(5) 0.1068(5) 0.0699(4) -0.0250(4) 0.0291(3) -0.0089(4)
O1 0.048(3) 0.075(3) 0.062(3) -0.015(2) 0.005(2) 0.025(3)
C1 0.040(4) 0.040(4) 0.032(3) 0.004(3) 0.010(3) 0.008(3)
C4 0.061(4) 0.036(4) 0.037(4) 0.004(3) 0.022(3) 0.008(3)
O4 0.073(3) 0.036(3) 0.045(3) -0.005(2) 0.027(2) -0.001(2)
C5 0.038(4) 0.031(4) 0.034(3) 0.004(3) 0.009(3) 0.001(3)
O5 0.055(3) 0.063(3) 0.064(3) 0.011(2) 0.023(2) 0.037(3)
C6 0.031(3) 0.038(4) 0.038(4) -0.001(3) 0.010(3) 0.007(3)
O6 0.047(3) 0.049(3) 0.053(3) 0.000(2) 0.011(2) 0.005(2)
C7 0.040(4) 0.033(4) 0.036(4) 0.000(3) 0.010(3) -0.003(3)
C8 0.061(4) 0.026(3) 0.047(4) -0.004(3) 0.022(3) 0.009(3)
C9 0.051(4) 0.037(4) 0.031(3) -0.004(3) 0.015(3) 0.004(3)
C51 0.059(5) 0.087(5) 0.088(6) 0.003(5) 0.011(5) 0.020(5)
C50 0.068(5) 0.080(5) 0.089(6) -0.002(4) 0.011(5) 0.005(5)
C3 0.062(4) 0.029(4) 0.051(4) 0.006(3) 0.020(3) 0.015(3)
O3 0.054(3) 0.061(3) 0.067(3) 0.005(2) 0.007(3) -0.012(3)
C2 0.052(4) 0.032(4) 0.040(4) 0.012(3) 0.013(3) 0.001(3)
I2 0.1102(6) 0.0870(5) 0.1344(7) -0.0032(4) 0.0338(5) 0.0104(5)
O2 0.075(3) 0.031(3) 0.050(3) 0.007(2) 0.026(2) 0.002(2)
C12 0.044(4) 0.034(3) 0.034(3) -0.004(3) 0.017(3) -0.002(3)
C11 0.046(4) 0.037(4) 0.035(3) 0.000(3) 0.019(3) 0.004(3)
C10 0.034(3) 0.036(3) 0.031(3) -0.003(3) 0.008(3) 0.005(3)
C14 0.060(5) 0.040(4) 0.047(4) -0.004(3) 0.013(3) 0.012(3)
C13 0.049(4) 0.046(4) 0.038(4) 0.003(3) 0.018(3) 0.010(3)
C15 0.047(4) 0.046(4) 0.047(4) -0.010(3) 0.015(3) 0.009(4)
C17 0.050(4) 0.047(4) 0.031(3) -0.014(3) 0.018(3) -0.004(3)
C16 0.043(4) 0.038(4) 0.031(3) -0.003(3) 0.009(3) -0.003(3)
C22 0.045(4) 0.052(4) 0.037(4) -0.006(3) 0.015(3) 0.000(3)
C21 0.043(4) 0.039(4) 0.025(3) -0.002(3) 0.010(3) 0.001(3)
C20 0.040(4) 0.044(4) 0.031(3) -0.007(3) 0.010(3) -0.001(3)
C19 0.054(4) 0.034(3) 0.039(4) 0.005(3) 0.014(3) 0.010(3)
C18 0.036(4) 0.049(4) 0.031(3) 0.000(3) 0.006(3) -0.002(3)
C24 0.046(4) 0.045(4) 0.044(4) 0.002(3) 0.013(3) -0.003(3)
C23 0.040(4) 0.044(4) 0.041(4) -0.008(3) 0.013(3) 0.002(3)
C27 0.049(4) 0.039(4) 0.035(4) 0.006(3) 0.021(3) 0.008(3)
C26 0.051(4) 0.047(4) 0.041(4) 0.001(3) 0.008(3) 0.003(3)
C25 0.056(5) 0.046(4) 0.059(5) 0.001(3) 0.018(4) 0.014(4)
C30 0.047(4) 0.061(5) 0.052(4) -0.006(3) 0.017(4) 0.024(4)
C29 0.042(4) 0.058(4) 0.042(4) -0.003(3) 0.017(3) 0.007(4)
C28 0.041(4) 0.047(4) 0.033(3) 0.008(3) 0.017(3) 0.006(3)
C34 0.102(6) 0.046(5) 0.058(5) 0.001(4) 0.034(5) 0.003(4)
C33 0.047(4) 0.044(4) 0.033(3) 0.009(3) 0.017(3) 0.007(3)
C32 0.045(4) 0.039(4) 0.029(3) 0.007(3) 0.015(3) -0.001(3)
C31 0.045(4) 0.059(4) 0.044(4) 0.003(3) 0.013(3) 0.020(4)
C40 0.061(5) 0.048(4) 0.041(4) 0.004(3) 0.008(3) -0.003(3)
C39 0.071(6) 0.150(9) 0.092(7) 0.035(6) 0.015(5) 0.065(7)
C38 0.087(6) 0.099(7) 0.044(4) 0.022(5) 0.028(4) 0.029(5)
C37 0.131(8) 0.041(4) 0.078(6) 0.014(5) 0.053(6) 0.005(4)
C36 0.069(5) 0.033(4) 0.057(5) -0.002(3) 0.023(4) 0.001(3)
C35 0.155(9) 0.057(5) 0.076(6) -0.011(5) 0.050(6) -0.014(5)
C42 0.089(7) 0.112(8) 0.123(9) 0.045(6) 0.003(6) -0.032(7)
C41 0.055(5) 0.069(5) 0.060(5) 0.016(4) 0.017(4) -0.001(4)
C43 0.103(8) 0.196(14) 0.153(12) 0.069(9) 0.005(7) -0.071(10)
C45 0.078(7) 0.130(9) 0.128(9) -0.044(6) 0.000(6) 0.020(8)
C44 0.068(5) 0.074(5) 0.065(5) -0.015(4) 0.020(4) 0.014(4)
C46 0.074(6) 0.116(8) 0.105(8) 0.014(5) 0.035(5) -0.009(6)
C49 0.058(5) 0.088(5) 0.121(8) -0.003(5) 0.006(5) 0.027(6)
C48 0.109(6) 0.062(5) 0.054(4) -0.003(4) 0.030(5) -0.001(4)
C47 0.106(6) 0.090(7) 0.081(7) 0.027(5) 0.021(6) -0.008(5)

loop_
_atom_type_symbol
_atom_type_description
_atom_type_scat_dispersion_real
_atom_type_scat_dispersion_imag
_atom_type_scat_source
C C 0.0033 0.0016 'International Tables Vol C Tables 4.2.6.8 and 6.1.1.4'
H H 0.0000 0.0000 'International Tables Vol C Tables 4.2.6.8 and 6.1.1.4'
O O 0.0106 0.0060 'International Tables Vol C Tables 4.2.6.8 and 6.1.1.4'
I I -0.4742 1.8119 'International Tables Vol C Tables 4.2.6.8 and 6.1.1.4'

loop_
_geom_angle_atom_site_label_1
_geom_angle_atom_site_label_2
_geom_angle_atom_site_label_3
_geom_angle_site_symmetry_1
_geom_angle_site_symmetry_3
_geom_angle
_geom_angle_publ_flag
C29 O1 C44 . . 118.4(5) ?
C2 C1 C10 . . 119.0(5) ?
C2 C1 C33 . . 119.2(6) ?
C10 C1 C33 . . 121.6(5) ?
C3 C4 C5 . . 121.9(6) ?
C3 C4 H4 . . 119.0 ?
C5 C4 H4 . . 119.0 ?
C7 O4 C36 . . 119.6(5) ?
C4 C5 C6 . . 122.1(5) ?
C4 C5 C10 . . 117.0(5) ?
C6 C5 C10 . . 120.9(5) ?
C38 O5 C13 . . 121.4(5) ?
C7 C6 C5 . . 118.4(5) ?
C7 C6 C11 . . 119.7(5) ?
C5 C6 C11 . . 121.7(5) ?
C18 O6 C40 . . 119.0(5) ?
C6 C7 O4 . . 117.0(5) ?
C6 C7 C8 . . 120.9(6) ?
O4 C7 C8 . . 122.1(5) ?
C9 C8 C7 . . 121.2(6) ?
C9 C8 H8 . . 119.4 ?
C7 C8 H8 . . 119.4 ?
C8 C9 C10 . . 121.2(5) ?
C8 C9 H9 . . 119.4 ?
C10 C9 H9 . . 119.4 ?
C51 C51 C50 7_666 . 113.4(10) ?
C51 C51 H51A 7_666 . 108.9 ?
C50 C51 H51A . . 108.9 ?
C51 C51 H51B 7_666 . 108.9 ?
C50 C51 H51B . . 108.9 ?
H51A C51 H51B . . 107.7 ?
C49 C50 C51 . . 112.3(8) ?
C49 C50 H50A . . 109.1 ?
C51 C50 H50A . . 109.1 ?
C49 C50 H50B . . 109.1 ?
C51 C50 H50B . . 109.1 ?
H50A C50 H50B . . 107.9 ?
C4 C3 C2 . . 120.9(6) ?
C4 C3 H3 . . 119.6 ?
C2 C3 H3 . . 119.6 ?
C24 O3 C42 . . 117.1(6) ?
O2 C2 C1 . . 117.1(5) ?
O2 C2 C3 . . 122.3(5) ?
C1 C2 C3 . . 120.6(6) ?
C2 O2 C34 . . 120.1(5) ?
C13 C12 C21 . . 118.7(5) ?
C13 C12 C11 . . 119.7(5) ?
C21 C12 C11 . . 121.6(5) ?
C12 C11 C6 . . 118.6(5) ?
C12 C11 H11A . . 107.7 ?
C6 C11 H11A . . 107.7 ?
C12 C11 H11B . . 107.7 ?
C6 C11 H11B . . 107.7 ?
H11A C11 H11B . . 107.1 ?
C9 C10 C1 . . 122.1(5) ?
C9 C10 C5 . . 117.4(5) ?
C1 C10 C5 . . 120.5(5) ?
C15 C14 C13 . . 121.2(6) ?
C15 C14 H14 . . 119.4 ?
C13 C14 H14 . . 119.4 ?
O5 C13 C14 . . 121.8(6) ?
O5 C13 C12 . . 117.6(5) ?
C14 C13 C12 . . 120.6(6) ?
C14 C15 C16 . . 122.5(6) ?
C14 C15 H15 . . 118.7 ?
C16 C15 H15 . . 118.7 ?
C18 C17 C16 . . 119.7(5) ?
C18 C17 C22 . . 117.5(6) ?
C16 C17 C22 . . 122.7(6) ?
C17 C16 C15 . . 124.3(6) ?
C17 C16 C21 . . 120.2(6) ?
C15 C16 C21 . . 115.4(5) ?
C17 C22 C23 . . 117.4(5) ?
C17 C22 H22A . . 107.9 ?
C23 C22 H22A . . 107.9 ?
C17 C22 H22B . . 107.9 ?
C23 C22 H22B . . 107.9 ?
H22A C22 H22B . . 107.2 ?
C12 C21 C20 . . 121.5(5) ?
C12 C21 C16 . . 121.6(6) ?
C20 C21 C16 . . 116.8(5) ?
C19 C20 C21 . . 122.2(6) ?
C19 C20 H20 . . 118.9 ?
C21 C20 H20 . . 118.9 ?
C20 C19 C18 . . 120.4(6) ?
C20 C19 H19 . . 119.8 ?
C18 C19 H19 . . 119.8 ?
O6 C18 C17 . . 117.5(5) ?
O6 C18 C19 . . 122.0(6) ?
C17 C18 C19 . . 120.5(6) ?
O3 C24 C23 . . 117.3(6) ?
O3 C24 C25 . 2_655 121.7(6) ?
C23 C24 C25 . 2_655 120.9(6) ?
C24 C23 C32 . 2_655 118.8(6) ?
C24 C23 C22 . . 118.3(6) ?
C32 C23 C22 2_655 . 122.7(6) ?
C26 C27 C28 . . 122.3(6) ?
C26 C27 C32 . . 115.8(6) ?
C28 C27 C32 . . 121.9(5) ?
C25 C26 C27 . . 123.0(6) ?
C25 C26 H26 . . 118.5 ?
C27 C26 H26 . . 118.5 ?
C26 C25 C24 . 2_655 120.1(6) ?
C26 C25 H25 . . 119.9 ?
C24 C25 H25 2_655 . 119.9 ?
C31 C30 C29 . . 122.6(6) ?
C31 C30 H30 . . 118.7 ?
C29 C30 H30 . . 118.7 ?
O1 C29 C30 . . 123.7(6) ?
O1 C29 C28 . . 116.7(6) ?
C30 C29 C28 . . 119.6(6) ?
C29 C28 C27 . . 118.1(5) ?
C29 C28 C33 . . 119.0(5) ?
C27 C28 C33 . . 122.6(5) ?
O2 C34 C35 . . 109.4(6) ?
O2 C34 H34A . . 109.8 ?
C35 C34 H34A . . 109.8 ?
O2 C34 H34B . . 109.8 ?
C35 C34 H34B . . 109.8 ?
H34A C34 H34B . . 108.2 ?
C1 C33 C28 . . 120.2(5) ?
C1 C33 H33A . . 107.3 ?
C28 C33 H33A . . 107.3 ?
C1 C33 H33B . . 107.3 ?
C28 C33 H33B . . 107.3 ?
H33A C33 H33B . . 106.9 ?
C23 C32 C31 2_655 . 123.6(6) ?
C23 C32 C27 2_655 . 121.3(5) ?
C31 C32 C27 . . 115.1(6) ?
C30 C31 C32 . . 122.7(6) ?
C30 C31 H31 . . 118.6 ?
C32 C31 H31 . . 118.6 ?
O6 C40 C41 . . 109.3(6) ?
O6 C40 H40A . . 109.8 ?
C41 C40 H40A . . 109.8 ?
O6 C40 H40B . . 109.8 ?
C41 C40 H40B . . 109.8 ?
H40A C40 H40B . . 108.3 ?
C38 C39 H39A . . 109.5 ?
C38 C39 H39B . . 109.5 ?
H39A C39 H39B . . 109.5 ?
C38 C39 H39C . . 109.5 ?
H39A C39 H39C . . 109.5 ?
H39B C39 H39C . . 109.5 ?
O5 C38 C39 . . 108.8(7) ?
O5 C38 H38A . . 109.9 ?
C39 C38 H38A . . 109.9 ?
O5 C38 H38B . . 109.9 ?
C39 C38 H38B . . 109.9 ?
H38A C38 H38B . . 108.3 ?
C36 C37 H37A . . 109.5 ?
C36 C37 H37B . . 109.5 ?
H37A C37 H37B . . 109.5 ?
C36 C37 H37C . . 109.5 ?
H37A C37 H37C . . 109.5 ?
H37B C37 H37C . . 109.5 ?
O4 C36 C37 . . 108.1(5) ?
O4 C36 H36A . . 110.1 ?
C37 C36 H36A . . 110.1 ?
O4 C36 H36B . . 110.1 ?
C37 C36 H36B . . 110.1 ?
H36A C36 H36B . . 108.4 ?
C34 C35 H35A . . 109.5 ?
C34 C35 H35B . . 109.5 ?
H35A C35 H35B . . 109.5 ?
C34 C35 H35C . . 109.5 ?
H35A C35 H35C . . 109.5 ?
H35B C35 H35C . . 109.5 ?
O3 C42 C43 . . 110.1(8) ?
O3 C42 H42A . . 109.6 ?
C43 C42 H42A . . 109.6 ?
O3 C42 H42B . . 109.6 ?
C43 C42 H42B . . 109.6 ?
H42A C42 H42B . . 108.2 ?
C40 C41 H41A . . 109.5 ?
C40 C41 H41B . . 109.5 ?
H41A C41 H41B . . 109.5 ?
C40 C41 H41C . . 109.5 ?
H41A C41 H41C . . 109.5 ?
H41B C41 H41C . . 109.5 ?
C42 C43 H43A . . 109.5 ?
C42 C43 H43B . . 109.5 ?
H43A C43 H43B . . 109.5 ?
C42 C43 H43C . . 109.5 ?
H43A C43 H43C . . 109.5 ?
H43B C43 H43C . . 109.5 ?
C44 C45 H45A . . 109.5 ?
C44 C45 H45B . . 109.5 ?
H45A C45 H45B . . 109.5 ?
C44 C45 H45C . . 109.5 ?
H45A C45 H45C . . 109.5 ?
H45B C45 H45C . . 109.5 ?
O1 C44 C45 . . 107.3(7) ?
O1 C44 H44A . . 110.3 ?
C45 C44 H44A . . 110.3 ?
O1 C44 H44B . . 110.3 ?
C45 C44 H44B . . 110.3 ?
H44A C44 H44B . . 108.5 ?
C47 C46 I1 . . 114.9(7) ?
C47 C46 H46A . . 108.6 ?
I1 C46 H46A . . 108.6 ?
C47 C46 H46B . . 108.6 ?
I1 C46 H46B . . 108.6 ?
H46A C46 H46B . . 107.5 ?
C50 C49 I2 . . 114.6(7) ?
C50 C49 H49A . . 108.6 ?
I2 C49 H49A . . 108.6 ?
C50 C49 H49B . . 108.6 ?
I2 C49 H49B . . 108.6 ?
H49A C49 H49B . . 107.6 ?
C48 C48 C47 2_655 . 113.6(9) ?
C48 C48 H48A 2_655 . 108.8 ?
C47 C48 H48A . . 108.8 ?
C48 C48 H48B 2_655 . 108.8 ?
C47 C48 H48B . . 108.8 ?
H48A C48 H48B . . 107.7 ?
C46 C47 C48 . . 117.1(8) ?
C46 C47 H47A . . 108.0 ?
C48 C47 H47A . . 108.0 ?
C46 C47 H47B . . 108.0 ?
C48 C47 H47B . . 108.0 ?
H47A C47 H47B . . 107.3 ?

loop_
_geom_bond_atom_site_label_1
_geom_bond_atom_site_label_2
_geom_bond_site_symmetry_2
_geom_bond_distance
_geom_bond_publ_flag
I1 C46 . 2.149(10) ?
O1 C29 . 1.363(8) ?
O1 C44 . 1.418(8) ?
C1 C2 . 1.373(8) ?
C1 C10 . 1.428(8) ?
C1 C33 . 1.516(8) ?
C4 C3 . 1.360(9) ?
C4 C5 . 1.406(8) ?
C4 H4 . 0.9300 ?
O4 C7 . 1.375(7) ?
O4 C36 . 1.421(7) ?
C5 C6 . 1.421(8) ?
C5 C10 . 1.436(8) ?
O5 C38 . 1.375(8) ?
O5 C13 . 1.378(8) ?
C6 C7 . 1.373(8) ?
C6 C11 . 1.519(8) ?
O6 C18 . 1.355(7) ?
O6 C40 . 1.435(8) ?
C7 C8 . 1.398(8) ?
C8 C9 . 1.360(8) ?
C8 H8 . 0.9300 ?
C9 C10 . 1.402(8) ?
C9 H9 . 0.9300 ?
C51 C51 7_666 1.509(16) ?
C51 C50 . 1.511(13) ?
C51 H51A . 0.9700 ?
C51 H51B . 0.9700 ?
C50 C49 . 1.495(12) ?
C50 H50A . 0.9700 ?
C50 H50B . 0.9700 ?
C3 C2 . 1.403(9) ?
C3 H3 . 0.9300 ?
O3 C24 . 1.380(8) ?
O3 C42 . 1.440(10) ?
C2 O2 . 1.367(7) ?
I2 C49 . 2.116(11) ?
O2 C34 . 1.388(8) ?
C12 C13 . 1.394(9) ?
C12 C21 . 1.398(8) ?
C12 C11 . 1.517(8) ?
C11 H11A . 0.9700 ?
C11 H11B . 0.9700 ?
C14 C15 . 1.344(9) ?
C14 C13 . 1.391(9) ?
C14 H14 . 0.9300 ?
C15 C16 . 1.418(9) ?
C15 H15 . 0.9300 ?
C17 C18 . 1.394(9) ?
C17 C16 . 1.411(9) ?
C17 C22 . 1.508(8) ?
C16 C21 . 1.453(8) ?
C22 C23 . 1.528(9) ?
C22 H22A . 0.9700 ?
C22 H22B . 0.9700 ?
C21 C20 . 1.423(9) ?
C20 C19 . 1.364(8) ?
C20 H20 . 0.9300 ?
C19 C18 . 1.408(8) ?
C19 H19 . 0.9300 ?
C24 C23 . 1.382(9) ?
C24 C25 2_655 1.395(9) ?
C23 C32 2_655 1.399(8) ?
C27 C26 . 1.402(9) ?
C27 C28 . 1.426(8) ?
C27 C32 . 1.446(8) ?
C26 C25 . 1.352(9) ?
C26 H26 . 0.9300 ?
C25 H25 . 0.9300 ?
C30 C31 . 1.336(9) ?
C30 C29 . 1.387(9) ?
C30 H30 . 0.9300 ?
C29 C28 . 1.410(9) ?
C28 C33 . 1.529(8) ?
C34 C35 . 1.479(11) ?
C34 H34A . 0.9700 ?
C34 H34B . 0.9700 ?
C33 H33A . 0.9700 ?
C33 H33B . 0.9700 ?
C32 C31 . 1.425(9) ?
C31 H31 . 0.9300 ?
C40 C41 . 1.498(9) ?
C40 H40A . 0.9700 ?
C40 H40B . 0.9700 ?
C39 C38 . 1.492(11) ?
C39 H39A . 0.9600 ?
C39 H39B . 0.9600 ?
C39 H39C . 0.9600 ?
C38 H38A . 0.9700 ?
C38 H38B . 0.9700 ?
C37 C36 . 1.462(10) ?
C37 H37A . 0.9600 ?
C37 H37B . 0.9600 ?
C37 H37C . 0.9600 ?
C36 H36A . 0.9700 ?
C36 H36B . 0.9700 ?
C35 H35A . 0.9600 ?
C35 H35B . 0.9600 ?
C35 H35C . 0.9600 ?
C42 C43 . 1.490(8) ?
C42 H42A . 0.9700 ?
C42 H42B . 0.9700 ?
C41 H41A . 0.9600 ?
C41 H41B . 0.9600 ?
C41 H41C . 0.9600 ?
C43 H43A . 0.9600 ?
C43 H43B . 0.9600 ?
C43 H43C . 0.9600 ?
C45 C44 . 1.508(11) ?
C45 H45A . 0.9600 ?
C45 H45B . 0.9600 ?
C45 H45C . 0.9600 ?
C44 H44A . 0.9700 ?
C44 H44B . 0.9700 ?
C46 C47 . 1.469(13) ?
C46 H46A . 0.9700 ?
C46 H46B . 0.9700 ?
C49 H49A . 0.9700 ?
C49 H49B . 0.9700 ?
C48 C48 2_655 1.490(16) ?
C48 C47 . 1.514(12) ?
C48 H48A . 0.9700 ?
C48 H48B . 0.9700 ?
C47 H47A . 0.9700 ?
C47 H47B . 0.9700 ?

loop_
_geom_torsion_atom_site_label_1
_geom_torsion_atom_site_label_2
_geom_torsion_atom_site_label_3
_geom_torsion_atom_site_label_4
_geom_torsion_site_symmetry_1
_geom_torsion_site_symmetry_2
_geom_torsion_site_symmetry_3
_geom_torsion_site_symmetry_4
_geom_torsion
_geom_torsion_publ_flag
C3 C4 C5 C6 . . . . -178.2(6) ?
C3 C4 C5 C10 . . . . 0.1(9) ?
C4 C5 C6 C7 . . . . 177.0(6) ?
C10 C5 C6 C7 . . . . -1.2(8) ?
C4 C5 C6 C11 . . . . 1.7(9) ?
C10 C5 C6 C11 . . . . -176.6(5) ?
C5 C6 C7 O4 . . . . -178.4(5) ?
C11 C6 C7 O4 . . . . -2.9(8) ?
C5 C6 C7 C8 . . . . -0.4(9) ?
C11 C6 C7 C8 . . . . 175.1(5) ?
C36 O4 C7 C6 . . . . -161.5(5) ?
C36 O4 C7 C8 . . . . 20.5(8) ?
C6 C7 C8 C9 . . . . 1.9(9) ?
O4 C7 C8 C9 . . . . 179.8(6) ?
C7 C8 C9 C10 . . . . -1.7(9) ?
C51 C51 C50 C49 7_666 . . . -179.0(9) ?
C5 C4 C3 C2 . . . . -0.2(10) ?
C10 C1 C2 O2 . . . . -176.8(5) ?
C33 C1 C2 O2 . . . . -1.5(8) ?
C10 C1 C2 C3 . . . . 3.4(9) ?
C33 C1 C2 C3 . . . . 178.7(6) ?
C4 C3 C2 O2 . . . . 178.6(6) ?
C4 C3 C2 C1 . . . . -1.6(10) ?
C1 C2 O2 C34 . . . . -162.9(6) ?
C3 C2 O2 C34 . . . . 16.9(9) ?
C13 C12 C11 C6 . . . . 121.2(6) ?
C21 C12 C11 C6 . . . . -60.6(8) ?
C7 C6 C11 C12 . . . . 121.4(6) ?
C5 C6 C11 C12 . . . . -63.3(8) ?
C8 C9 C10 C1 . . . . -178.7(6) ?
C8 C9 C10 C5 . . . . 0.1(8) ?
C2 C1 C10 C9 . . . . 175.2(6) ?
C33 C1 C10 C9 . . . . 0.1(9) ?
C2 C1 C10 C5 . . . . -3.6(8) ?
C33 C1 C10 C5 . . . . -178.8(5) ?
C4 C5 C10 C9 . . . . -177.0(5) ?
C6 C5 C10 C9 . . . . 1.3(8) ?
C4 C5 C10 C1 . . . . 1.9(8) ?
C6 C5 C10 C1 . . . . -179.8(5) ?
C38 O5 C13 C14 . . . . -27.6(10) ?
C38 O5 C13 C12 . . . . 154.1(7) ?
C15 C14 C13 O5 . . . . -177.4(6) ?
C15 C14 C13 C12 . . . . 0.8(10) ?
C21 C12 C13 O5 . . . . 179.6(5) ?
C11 C12 C13 O5 . . . . -2.2(9) ?
C21 C12 C13 C14 . . . . 1.3(9) ?
C11 C12 C13 C14 . . . . 179.5(6) ?
C13 C14 C15 C16 . . . . -1.3(10) ?
C18 C17 C16 C15 . . . . 173.3(6) ?
C22 C17 C16 C15 . . . . -3.0(9) ?
C18 C17 C16 C21 . . . . -4.1(9) ?
C22 C17 C16 C21 . . . . 179.5(5) ?
C14 C15 C16 C17 . . . . -177.9(6) ?
C14 C15 C16 C21 . . . . -0.3(9) ?
C18 C17 C22 C23 . . . . 70.8(8) ?
C16 C17 C22 C23 . . . . -112.8(7) ?
C13 C12 C21 C20 . . . . 173.1(6) ?
C11 C12 C21 C20 . . . . -5.1(9) ?
C13 C12 C21 C16 . . . . -2.9(9) ?
C11 C12 C21 C16 . . . . 178.9(5) ?
C17 C16 C21 C12 . . . . -179.9(6) ?
C15 C16 C21 C12 . . . . 2.4(8) ?
C17 C16 C21 C20 . . . . 3.9(8) ?
C15 C16 C21 C20 . . . . -173.8(5) ?
C12 C21 C20 C19 . . . . -177.3(6) ?
C16 C21 C20 C19 . . . . -1.1(8) ?
C21 C20 C19 C18 . . . . -1.4(9) ?
C40 O6 C18 C17 . . . . 173.5(5) ?
C40 O6 C18 C19 . . . . -6.5(8) ?
C16 C17 C18 O6 . . . . -178.5(5) ?
C22 C17 C18 O6 . . . . -1.9(8) ?
C16 C17 C18 C19 . . . . 1.6(9) ?
C22 C17 C18 C19 . . . . 178.1(5) ?
C20 C19 C18 O6 . . . . -178.7(6) ?
C20 C19 C18 C17 . . . . 1.2(9) ?
C42 O3 C24 C23 . . . . -162.7(7) ?
C42 O3 C24 C25 . . . 2_655 20.4(10) ?
O3 C24 C23 C32 . . . 2_655 -178.1(5) ?
C25 C24 C23 C32 2_655 . . 2_655 -1.1(9) ?
O3 C24 C23 C22 . . . . -4.0(9) ?
C25 C24 C23 C22 2_655 . . . 173.0(6) ?
C17 C22 C23 C24 . . . . 68.8(8) ?
C17 C22 C23 C32 . . . 2_655 -117.3(7) ?
C28 C27 C26 C25 . . . . 179.4(6) ?
C32 C27 C26 C25 . . . . -0.9(9) ?
C27 C26 C25 C24 . . . 2_655 0.6(11) ?
C44 O1 C29 C30 . . . . -0.7(10) ?
C44 O1 C29 C28 . . . . 178.0(6) ?
C31 C30 C29 O1 . . . . 178.7(7) ?
C31 C30 C29 C28 . . . . 0.1(11) ?
O1 C29 C28 C27 . . . . 179.3(6) ?
C30 C29 C28 C27 . . . . -1.9(9) ?
O1 C29 C28 C33 . . . . -7.1(9) ?
C30 C29 C28 C33 . . . . 171.6(6) ?
C26 C27 C28 C29 . . . . -178.8(6) ?
C32 C27 C28 C29 . . . . 1.5(9) ?
C26 C27 C28 C33 . . . . 7.9(9) ?
C32 C27 C28 C33 . . . . -171.8(5) ?
C2 O2 C34 C35 . . . . 173.8(7) ?
C2 C1 C33 C28 . . . . 113.4(7) ?
C10 C1 C33 C28 . . . . -71.5(8) ?
C29 C28 C33 C1 . . . . 128.3(6) ?
C27 C28 C33 C1 . . . . -58.4(8) ?
C26 C27 C32 C23 . . . 2_655 0.2(8) ?
C28 C27 C32 C23 . . . 2_655 180.0(6) ?
C26 C27 C32 C31 . . . . -179.0(6) ?
C28 C27 C32 C31 . . . . 0.7(8) ?
C29 C30 C31 C32 . . . . 2.3(11) ?
C23 C32 C31 C30 2_655 . . . 178.1(7) ?
C27 C32 C31 C30 . . . . -2.6(9) ?
C18 O6 C40 C41 . . . . -174.7(5) ?
C13 O5 C38 C39 . . . . -169.5(7) ?
C7 O4 C36 C37 . . . . 163.0(6) ?
C24 O3 C42 C43 . . . . 168.7(9) ?
C29 O1 C44 C45 . . . . 177.6(7) ?
C51 C50 C49 I2 . . . . -179.5(6) ?
I1 C46 C47 C48 . . . . 59.3(10) ?
C48 C48 C47 C46 2_655 . . . 57.8(9) ?
